data_4087736
loop_
_publ_author_name
'Garci, Amine'
'Mbakidi, Jean-Pierre'
'Chaleix, Vincent'
'Sol, Vincent'
'Orhan, Ersin'
'Therrien, Bruno'

_publ_section_title
;
 Tunable Arene Ruthenium Metallaprisms to Transport, Shield, and Release
 Porphin in Cancer Cells
;
_journal_issue 16
_journal_name_full Organometallics
_journal_page_first 4138
_journal_paper_doi 10.1021/acs.organomet.5b00555
_journal_volume 34
_journal_year 2015
_chemical_formula_sum 'C32 H34 Cl2 O4 Ru2'
_chemical_formula_weight 755.63
_space_group_IT_number 33
_space_group_name_Hall 'P 2c -2n'
_space_group_name_H-M_alt 'P n a 21'
_atom_sites_solution_hydrogens geom
_atom_sites_solution_primary direct
_atom_sites_solution_secondary difmap
_audit_creation_method SHELXL-97
_cell_angle_alpha 90.00
_cell_angle_beta 90.00
_cell_angle_gamma 90.00
_cell_formula_units_Z 4
_cell_length_a 14.6663(4)
_cell_length_b 11.2056(3)
_cell_length_c 18.1049(7)
_cell_measurement_temperature 293(2)
_cell_volume 2975.44(16)
_computing_structure_refinement 'SHELXL-97 (Sheldrick, 1997)'
_computing_structure_solution 'SHELXS-97 (Sheldrick, 1990)'
_diffrn_ambient_temperature 293(2)
_diffrn_measured_fraction_theta_full 0.996
_diffrn_measured_fraction_theta_max 0.996
_diffrn_radiation_monochromator graphite
_diffrn_radiation_source 'fine-focus sealed tube'
_diffrn_radiation_type MoK\a
_diffrn_radiation_wavelength 0.71073
_diffrn_reflns_av_R_equivalents 0.0817
_diffrn_reflns_av_sigmaI/netI 0.0395
_diffrn_reflns_limit_h_max 20
_diffrn_reflns_limit_h_min -20
_diffrn_reflns_limit_k_max 15
_diffrn_reflns_limit_k_min -15
_diffrn_reflns_limit_l_max 24
_diffrn_reflns_limit_l_min -24
_diffrn_reflns_number 58167
_diffrn_reflns_theta_full 29.22
_diffrn_reflns_theta_max 29.22
_diffrn_reflns_theta_min 1.79
_exptl_absorpt_coefficient_mu 1.231
_exptl_crystal_density_diffrn 1.687
_exptl_crystal_density_method 'not measured'
_exptl_crystal_F_000 1520
_refine_diff_density_max 0.444
_refine_diff_density_min -0.804
_refine_diff_density_rms 0.068
_refine_ls_abs_structure_details 'Flack H D (1983), Acta Cryst. A39, 876-881'
_refine_ls_abs_structure_Flack 10(10)
_refine_ls_extinction_method none
_refine_ls_goodness_of_fit_ref 0.969
_refine_ls_hydrogen_treatment mixed
_refine_ls_matrix_type full
_refine_ls_number_parameters 367
_refine_ls_number_reflns 8045
_refine_ls_number_restraints 1
_refine_ls_restrained_S_all 0.969
_refine_ls_R_factor_all 0.0323
_refine_ls_R_factor_gt 0.0271
_refine_ls_shift/su_max 0.002
_refine_ls_shift/su_mean 0.000
_refine_ls_structure_factor_coef Fsqd
_refine_ls_weighting_details 'calc w=1/[\s^2^(Fo^2^)+(0.0370P)^2^+0.0000P] where P=(Fo^2^+2Fc^2^)/3'
_refine_ls_weighting_scheme calc
_refine_ls_wR_factor_gt 0.0619
_refine_ls_wR_factor_ref 0.0632
_reflns_number_gt 7111
_reflns_number_total 8045
_reflns_threshold_expression >2sigma(I)
_cod_data_source_file om5b00555_si_002.cif
_cod_data_source_block d:\amine_garci\agclipph1\clip_delabs
_cod_depositor_comments
;
The following automatic conversions were performed:

data name '_atom_site_symetry_multiplicity' was replaced with
'_atom_site_symmetry_multiplicity' as specified in the replacement
file
'/home/saulius/struct/COD-crude-data/automatic-downloads/DataCite-retrospective/ACS/depositions/lib/lists/replacement-tags.lst'.

Automatic conversion script
Id: cif_correct_tags 6909 2019-04-08 15:41:33Z antanas 
;
_cod_database_code 4087736

loop_
_symmetry_equiv_pos_as_xyz
'x, y, z'
'-x, -y, z+1/2'
'-x+1/2, y+1/2, z+1/2'
'x+1/2, -y+1/2, z'

loop_
_atom_site_label
_atom_site_type_symbol
_atom_site_fract_x
_atom_site_fract_y
_atom_site_fract_z
_atom_site_U_iso_or_equiv
_atom_site_adp_type
_atom_site_occupancy
_atom_site_symmetry_multiplicity
_atom_site_calc_flag
_atom_site_refinement_flags
C1 C 0.6116(2) 0.9347(2) 0.73128(15) 0.0293(6) Uani 1 1 d .
C2 C 0.6467(2) 1.0392(2) 0.76200(18) 0.0334(6) Uani 1 1 d .
H2 H 0.6271 1.0655 0.8080 0.040 Uiso 1 1 calc R
C3 C 0.71095(19) 1.1026(2) 0.72298(18) 0.0298(6) Uani 1 1 d .
C4 C 0.74521(19) 1.0589(2) 0.64890(15) 0.0280(6) Uani 1 1 d .
C5 C 0.70852(19) 0.9578(2) 0.61432(16) 0.0278(5) Uani 1 1 d .
C6 C 0.64269(19) 0.8948(2) 0.65515(16) 0.0288(6) Uani 1 1 d .
C7 C 0.73815(19) 0.9198(2) 0.53924(16) 0.0297(5) Uani 1 1 d .
C8 C 0.7475(2) 0.7992(2) 0.52043(17) 0.0356(6) Uani 1 1 d .
H8 H 0.7317 0.7407 0.5546 0.043 Uiso 1 1 calc R
C9 C 0.7799(3) 0.7658(3) 0.4514(2) 0.0442(7) Uani 1 1 d .
H9 H 0.7858 0.6854 0.4396 0.053 Uiso 1 1 calc R
C10 C 0.8036(3) 0.8521(3) 0.40007(19) 0.0474(8) Uani 1 1 d .
H10 H 0.8260 0.8298 0.3540 0.057 Uiso 1 1 calc R
C11 C 0.7937(3) 0.9714(3) 0.41757(18) 0.0429(7) Uani 1 1 d .
H11 H 0.8090 1.0295 0.3831 0.052 Uiso 1 1 calc R
C12 C 0.7608(2) 1.0049(2) 0.48679(18) 0.0365(6) Uani 1 1 d .
H12 H 0.7541 1.0854 0.4979 0.044 Uiso 1 1 calc R
C13 C 0.4357(2) 0.6188(3) 0.78670(19) 0.0364(6) Uani 1 1 d .
C14 C 0.3925(2) 0.6912(2) 0.73192(17) 0.0348(7) Uani 1 1 d .
H14 H 0.3516 0.7501 0.7465 0.042 Uiso 1 1 calc R
C15 C 0.4107(2) 0.6747(3) 0.6560(2) 0.0377(7) Uani 1 1 d .
H15 H 0.3813 0.7225 0.6214 0.045 Uiso 1 1 calc R
C16 C 0.4732(2) 0.5868(3) 0.6316(2) 0.0385(7) Uani 1 1 d .
C17 C 0.5164(2) 0.5155(2) 0.6852(2) 0.0403(8) Uani 1 1 d .
H17 H 0.5578 0.4572 0.6707 0.048 Uiso 1 1 calc R
C18 C 0.4971(2) 0.5320(3) 0.7608(2) 0.0388(7) Uani 1 1 d .
H18 H 0.5264 0.4834 0.7951 0.047 Uiso 1 1 calc R
C19 C 0.4184(2) 0.6348(3) 0.86825(19) 0.0417(7) Uani 1 1 d .
H19 H 0.4754 0.6174 0.8943 0.050 Uiso 1 1 calc R
C20 C 0.3889(3) 0.7607(3) 0.8898(2) 0.0540(9) Uani 1 1 d .
H20A H 0.4299 0.8176 0.8682 0.081 Uiso 1 1 calc R
H20B H 0.3902 0.7685 0.9426 0.081 Uiso 1 1 calc R
H20C H 0.3282 0.7750 0.8722 0.081 Uiso 1 1 calc R
C21 C 0.3471(3) 0.5418(4) 0.8931(2) 0.0608(11) Uani 1 1 d .
H21A H 0.2928 0.5506 0.8641 0.091 Uiso 1 1 calc R
H21B H 0.3328 0.5540 0.9443 0.091 Uiso 1 1 calc R
H21C H 0.3714 0.4630 0.8865 0.091 Uiso 1 1 calc R
C22 C 0.4985(3) 0.5783(4) 0.5511(2) 0.0526(9) Uani 1 1 d .
H22A H 0.5550 0.5358 0.5462 0.079 Uiso 1 1 calc R
H22B H 0.5052 0.6571 0.5310 0.079 Uiso 1 1 calc R
H22C H 0.4514 0.5367 0.5248 0.079 Uiso 1 1 calc R
C23 C 0.9004(2) 1.4163(2) 0.59891(19) 0.0368(6) Uani 1 1 d .
C24 C 0.9585(2) 1.3231(3) 0.6212(2) 0.0366(7) Uani 1 1 d .
H24 H 0.9903 1.2799 0.5857 0.044 Uiso 1 1 calc R
C25 C 0.9694(2) 1.2938(2) 0.6970(2) 0.0382(7) Uani 1 1 d .
H25 H 1.0102 1.2342 0.7106 0.046 Uiso 1 1 calc R
C26 C 0.9195(2) 1.3539(3) 0.75187(19) 0.0376(6) Uani 1 1 d .
C27 C 0.8610(2) 1.4482(2) 0.73002(18) 0.0374(7) Uani 1 1 d .
H27 H 0.8283 1.4900 0.7656 0.045 Uiso 1 1 calc R
C28 C 0.8522(2) 1.4788(2) 0.6560(2) 0.0402(8) Uani 1 1 d .
H28 H 0.8139 1.5416 0.6431 0.048 Uiso 1 1 calc R
C29 C 0.8871(2) 1.4486(3) 0.5185(2) 0.0493(8) Uani 1 1 d .
H29 H 0.8302 1.4939 0.5145 0.059 Uiso 1 1 calc R
C30 C 0.9652(3) 1.5307(4) 0.4950(3) 0.0743(14) Uani 1 1 d .
H30A H 0.9632 1.6028 0.5236 0.111 Uiso 1 1 calc R
H30B H 0.9589 1.5498 0.4435 0.111 Uiso 1 1 calc R
H30C H 1.0224 1.4912 0.5030 0.111 Uiso 1 1 calc R
C31 C 0.8791(3) 1.3392(4) 0.4679(2) 0.0621(10) Uani 1 1 d .
H31A H 0.8702 1.3650 0.4179 0.093 Uiso 1 1 calc R
H31B H 0.8282 1.2913 0.4832 0.093 Uiso 1 1 calc R
H31C H 0.9341 1.2929 0.4710 0.093 Uiso 1 1 calc R
C32 C 0.9240(3) 1.3134(3) 0.8318(2) 0.0527(9) Uani 1 1 d .
H32A H 0.8855 1.2449 0.8385 0.079 Uiso 1 1 calc R
H32B H 0.9035 1.3768 0.8634 0.079 Uiso 1 1 calc R
H32C H 0.9857 1.2929 0.8441 0.079 Uiso 1 1 calc R
Cl1 Cl 0.68885(5) 0.67100(7) 0.75806(6) 0.0460(2) Uani 1 1 d .
Cl2 Cl 0.68155(5) 1.31917(6) 0.60417(5) 0.04047(17) Uani 1 1 d .
O1 O 0.55083(14) 0.87013(16) 0.76094(13) 0.0353(4) Uani 1 1 d .
O2 O 0.60197(16) 0.80113(16) 0.63161(12) 0.0342(4) Uani 1 1 d .
O3 O 0.74845(16) 1.19906(15) 0.74555(12) 0.0359(5) Uani 1 1 d .
O4 O 0.81254(13) 1.11931(15) 0.62347(12) 0.0296(4) Uani 1 1 d .
Ru1 Ru 0.537860(14) 0.700329(15) 0.713377(13) 0.02762(5) Uani 1 1 d .
Ru2 Ru 0.824553(15) 1.290980(16) 0.667013(13) 0.02927(5) Uani 1 1 d .

loop_
_atom_site_aniso_label
_atom_site_aniso_U_11
_atom_site_aniso_U_22
_atom_site_aniso_U_33
_atom_site_aniso_U_23
_atom_site_aniso_U_13
_atom_site_aniso_U_12
C1 0.0268(13) 0.0235(10) 0.0378(17) 0.0007(9) -0.0023(10) 0.0006(9)
C2 0.0333(15) 0.0310(12) 0.0359(15) -0.0032(11) 0.0028(12) -0.0022(11)
C3 0.0288(13) 0.0234(10) 0.0370(16) -0.0046(11) -0.0019(12) -0.0033(9)
C4 0.0265(14) 0.0222(10) 0.0353(17) 0.0004(9) 0.0002(11) -0.0004(9)
C5 0.0270(14) 0.0216(10) 0.0347(15) -0.0003(10) -0.0014(11) 0.0008(9)
C6 0.0267(13) 0.0239(10) 0.0357(16) 0.0026(10) -0.0045(11) -0.0011(9)
C7 0.0253(14) 0.0295(11) 0.0343(14) -0.0021(10) -0.0039(11) -0.0003(10)
C8 0.0356(16) 0.0322(13) 0.0390(15) -0.0030(11) -0.0041(12) 0.0014(11)
C9 0.047(2) 0.0408(15) 0.0444(17) -0.0130(13) -0.0031(14) 0.0000(13)
C10 0.051(2) 0.0561(19) 0.0351(17) -0.0107(14) 0.0021(15) -0.0048(15)
C11 0.048(2) 0.0477(17) 0.0335(17) 0.0008(13) -0.0015(14) -0.0079(14)
C12 0.0394(17) 0.0302(12) 0.0398(16) -0.0004(11) -0.0045(13) -0.0014(11)
C13 0.0227(14) 0.0356(13) 0.0510(18) -0.0002(13) 0.0059(12) -0.0064(11)
C14 0.0233(13) 0.0367(12) 0.0443(19) -0.0043(11) -0.0013(11) 0.0012(11)
C15 0.0213(13) 0.0413(14) 0.050(2) -0.0018(14) -0.0064(13) -0.0002(11)
C16 0.0291(16) 0.0394(15) 0.0470(18) -0.0100(13) -0.0005(13) -0.0112(12)
C17 0.0276(14) 0.0259(11) 0.067(2) -0.0068(12) 0.0076(13) -0.0057(10)
C18 0.0315(16) 0.0288(12) 0.0561(19) 0.0061(13) 0.0040(14) -0.0063(11)
C19 0.0304(16) 0.0479(16) 0.0467(18) 0.0012(14) 0.0024(13) -0.0046(13)
C20 0.053(2) 0.059(2) 0.050(2) -0.0104(17) 0.0016(17) -0.0010(18)
C21 0.058(3) 0.069(2) 0.055(2) 0.0031(19) 0.0160(19) -0.018(2)
C22 0.0429(19) 0.066(2) 0.049(2) -0.0174(17) 0.0038(16) -0.0093(16)
C23 0.0297(15) 0.0305(12) 0.0501(18) 0.0023(12) 0.0049(13) -0.0066(11)
C24 0.0262(16) 0.0347(13) 0.0490(19) -0.0061(13) 0.0029(14) -0.0025(12)
C25 0.0269(14) 0.0306(12) 0.057(2) -0.0044(12) -0.0014(12) 0.0022(10)
C26 0.0290(15) 0.0371(13) 0.0467(17) -0.0057(13) -0.0037(13) -0.0090(11)
C27 0.0304(15) 0.0272(11) 0.055(2) -0.0124(12) 0.0028(13) -0.0053(10)
C28 0.0352(16) 0.0218(10) 0.064(2) 0.0011(13) 0.0018(15) -0.0015(10)
C29 0.0378(19) 0.0564(19) 0.054(2) 0.0144(15) 0.0037(16) -0.0091(15)
C30 0.068(3) 0.086(3) 0.069(3) 0.024(2) 0.003(2) -0.036(2)
C31 0.058(3) 0.084(3) 0.045(2) 0.0000(19) 0.0016(18) -0.013(2)
C32 0.047(2) 0.064(2) 0.048(2) -0.0053(17) -0.0060(16) -0.0128(17)
Cl1 0.0245(4) 0.0449(4) 0.0686(6) 0.0159(4) -0.0087(4) -0.0016(3)
Cl2 0.0269(4) 0.0363(3) 0.0583(5) -0.0001(3) -0.0018(3) 0.0016(3)
O1 0.0314(11) 0.0313(9) 0.0433(12) -0.0053(9) 0.0060(9) -0.0079(8)
O2 0.0394(12) 0.0278(9) 0.0354(11) 0.0000(8) -0.0016(9) -0.0089(8)
O3 0.0392(13) 0.0295(9) 0.0390(11) -0.0092(8) 0.0048(10) -0.0123(8)
O4 0.0262(10) 0.0229(8) 0.0396(11) -0.0049(8) 0.0015(8) -0.0011(7)
Ru1 0.02044(9) 0.02342(8) 0.03900(11) 0.00080(10) -0.00076(9) -0.00162(7)
Ru2 0.02415(10) 0.02262(8) 0.04105(12) -0.00398(10) 0.00200(9) -0.00214(7)

loop_
_atom_type_symbol
_atom_type_description
_atom_type_scat_dispersion_real
_atom_type_scat_dispersion_imag
_atom_type_scat_source
C C 0.0033 0.0016 'International Tables Vol C Tables 4.2.6.8 and 6.1.1.4'
H H 0.0000 0.0000 'International Tables Vol C Tables 4.2.6.8 and 6.1.1.4'
Cl Cl 0.1484 0.1585 'International Tables Vol C Tables 4.2.6.8 and 6.1.1.4'
O O 0.0106 0.0060 'International Tables Vol C Tables 4.2.6.8 and 6.1.1.4'
Ru Ru -1.2594 0.8363 'International Tables Vol C Tables 4.2.6.8 and 6.1.1.4'

loop_
_geom_angle_atom_site_label_1
_geom_angle_atom_site_label_2
_geom_angle_atom_site_label_3
_geom_angle
O1 C1 C2 124.7(3)
O1 C1 C6 115.3(2)
C2 C1 C6 119.9(3)
C3 C2 C1 118.8(3)
C3 C2 H2 120.6
C1 C2 H2 120.6
O3 C3 C2 124.5(3)
O3 C3 C4 114.4(2)
C2 C3 C4 121.0(2)
O4 C4 C5 124.2(3)
O4 C4 C3 113.8(2)
C5 C4 C3 122.0(2)
C4 C5 C6 115.8(3)
C4 C5 C7 121.8(2)
C6 C5 C7 122.4(2)
O2 C6 C5 123.8(3)
O2 C6 C1 113.8(2)
C5 C6 C1 122.3(2)
C12 C7 C8 118.3(3)
C12 C7 C5 119.9(2)
C8 C7 C5 121.7(3)
C9 C8 C7 120.8(3)
C9 C8 H8 119.6
C7 C8 H8 119.6
C10 C9 C8 120.1(3)
C10 C9 H9 120.0
C8 C9 H9 120.0
C11 C10 C9 119.7(3)
C11 C10 H10 120.2
C9 C10 H10 120.2
C10 C11 C12 120.2(3)
C10 C11 H11 119.9
C12 C11 H11 119.9
C7 C12 C11 120.9(3)
C7 C12 H12 119.5
C11 C12 H12 119.5
C18 C13 C14 116.5(3)
C18 C13 C19 121.1(3)
C14 C13 C19 122.4(3)
C18 C13 Ru1 69.50(17)
C14 C13 Ru1 69.38(17)
C19 C13 Ru1 131.0(2)
C15 C14 C13 121.1(3)
C15 C14 Ru1 70.59(18)
C13 C14 Ru1 72.36(17)
C15 C14 H14 119.4
C13 C14 H14 119.4
Ru1 C14 H14 130.3
C14 C15 C16 121.1(3)
C14 C15 Ru1 71.19(19)
C16 C15 Ru1 71.51(18)
C14 C15 H15 119.4
C16 C15 H15 119.4
Ru1 C15 H15 130.6
C17 C16 C15 118.2(3)
C17 C16 C22 121.3(3)
C15 C16 C22 120.3(3)
C17 C16 Ru1 70.51(18)
C15 C16 Ru1 70.27(18)
C22 C16 Ru1 126.1(2)
C16 C17 C18 120.3(3)
C16 C17 Ru1 71.52(17)
C18 C17 Ru1 70.94(18)
C16 C17 H17 119.9
C18 C17 H17 119.9
Ru1 C17 H17 130.3
C13 C18 C17 122.9(3)
C13 C18 Ru1 72.87(17)
C17 C18 Ru1 70.91(18)
C13 C18 H18 118.6
C17 C18 H18 118.6
Ru1 C18 H18 130.5
C13 C19 C20 114.1(3)
C13 C19 C21 108.6(3)
C20 C19 C21 111.0(3)
C13 C19 H19 107.7
C20 C19 H19 107.7
C21 C19 H19 107.7
C19 C20 H20A 109.5
C19 C20 H20B 109.5
H20A C20 H20B 109.5
C19 C20 H20C 109.5
H20A C20 H20C 109.5
H20B C20 H20C 109.5
C19 C21 H21A 109.5
C19 C21 H21B 109.5
H21A C21 H21B 109.5
C19 C21 H21C 109.5
H21A C21 H21C 109.5
H21B C21 H21C 109.5
C16 C22 H22A 109.5
C16 C22 H22B 109.5
H22A C22 H22B 109.5
C16 C22 H22C 109.5
H22A C22 H22C 109.5
H22B C22 H22C 109.5
C24 C23 C28 117.0(3)
C24 C23 C29 122.1(3)
C28 C23 C29 120.9(3)
C24 C23 Ru2 70.59(18)
C28 C23 Ru2 69.82(16)
C29 C23 Ru2 129.4(2)
C23 C24 C25 121.1(3)
C23 C24 Ru2 71.53(18)
C25 C24 Ru2 72.2(2)
C23 C24 H24 119.4
C25 C24 H24 119.4
Ru2 C24 H24 129.3
C26 C25 C24 120.9(3)
C26 C25 Ru2 71.14(18)
C24 C25 Ru2 69.8(2)
C26 C25 H25 119.6
C24 C25 H25 119.6
Ru2 C25 H25 132.7
C25 C26 C27 118.4(3)
C25 C26 C32 120.5(3)
C27 C26 C32 121.0(3)
C25 C26 Ru2 71.44(19)
C27 C26 Ru2 70.10(17)
C32 C26 Ru2 126.9(2)
C28 C27 C26 120.7(3)
C28 C27 Ru2 70.72(16)
C26 C27 Ru2 71.95(16)
C28 C27 H27 119.7
C26 C27 H27 119.7
Ru2 C27 H27 130.3
C27 C28 C23 121.9(3)
C27 C28 Ru2 71.72(15)
C23 C28 Ru2 71.47(15)
C27 C28 H28 119.1
C23 C28 H28 119.1
Ru2 C28 H28 130.5
C23 C29 C30 108.4(3)
C23 C29 C31 113.2(3)
C30 C29 C31 111.8(4)
C23 C29 H29 107.7
C30 C29 H29 107.7
C31 C29 H29 107.7
C29 C30 H30A 109.5
C29 C30 H30B 109.5
H30A C30 H30B 109.5
C29 C30 H30C 109.5
H30A C30 H30C 109.5
H30B C30 H30C 109.5
C29 C31 H31A 109.5
C29 C31 H31B 109.5
H31A C31 H31B 109.5
C29 C31 H31C 109.5
H31A C31 H31C 109.5
H31B C31 H31C 109.5
C26 C32 H32A 109.5
C26 C32 H32B 109.5
H32A C32 H32B 109.5
C26 C32 H32C 109.5
H32A C32 H32C 109.5
H32B C32 H32C 109.5
C1 O1 Ru1 114.07(17)
C6 O2 Ru1 114.69(19)
C3 O3 Ru2 115.5(2)
C4 O4 Ru2 114.58(17)
O2 Ru1 O1 76.07(8)
O2 Ru1 C15 96.89(11)
O1 Ru1 C15 113.42(10)
O2 Ru1 C17 114.72(11)
O1 Ru1 C17 169.08(12)
C15 Ru1 C17 68.38(12)
O2 Ru1 C18 151.75(11)
O1 Ru1 C18 130.92(12)
C15 Ru1 C18 80.55(13)
C17 Ru1 C18 38.16(14)
O2 Ru1 C14 125.50(10)
O1 Ru1 C14 93.94(9)
C15 Ru1 C14 38.21(14)
C17 Ru1 C14 81.20(11)
C18 Ru1 C14 67.88(11)
O2 Ru1 C16 91.75(11)
O1 Ru1 C16 148.38(12)
C15 Ru1 C16 38.22(13)
C17 Ru1 C16 37.98(13)
C18 Ru1 C16 68.77(14)
C14 Ru1 C16 69.31(12)
O2 Ru1 C13 163.72(11)
O1 Ru1 C13 101.00(10)
C15 Ru1 C13 69.28(13)
C17 Ru1 C13 69.16(12)
C18 Ru1 C13 37.63(12)
C14 Ru1 C13 38.26(12)
C16 Ru1 C13 82.55(12)
O2 Ru1 Cl1 84.07(7)
O1 Ru1 Cl1 84.34(6)
C15 Ru1 Cl1 161.99(9)
C17 Ru1 Cl1 94.80(9)
C18 Ru1 Cl1 90.09(9)
C14 Ru1 Cl1 149.16(9)
C16 Ru1 Cl1 123.90(10)
C13 Ru1 Cl1 111.78(9)
O3 Ru2 O4 75.91(8)
O3 Ru2 C28 130.42(11)
O4 Ru2 C28 151.92(12)
O3 Ru2 C24 146.29(12)
O4 Ru2 C24 94.88(10)
C28 Ru2 C24 68.34(12)
O3 Ru2 C27 100.09(10)
O4 Ru2 C27 165.88(10)
C28 Ru2 C27 37.55(13)
C24 Ru2 C27 80.93(12)
O3 Ru2 C23 168.97(10)
O4 Ru2 C23 115.11(10)
C28 Ru2 C23 38.71(12)
C24 Ru2 C23 37.88(12)
C27 Ru2 C23 69.33(12)
O3 Ru2 C26 91.20(11)
O4 Ru2 C26 128.00(10)
C28 Ru2 C26 68.33(13)
C24 Ru2 C26 68.79(13)
C27 Ru2 C26 37.95(12)
C23 Ru2 C26 82.23(12)
O3 Ru2 C25 110.95(11)
O4 Ru2 C25 100.88(9)
C28 Ru2 C25 80.01(11)
C24 Ru2 C25 38.06(14)
C27 Ru2 C25 67.56(11)
C23 Ru2 C25 68.64(12)
C26 Ru2 C25 37.41(12)
O3 Ru2 Cl2 85.44(7)
O4 Ru2 Cl2 82.46(6)
C28 Ru2 Cl2 89.53(9)
C24 Ru2 Cl2 126.05(10)
C27 Ru2 Cl2 110.96(9)
C23 Ru2 Cl2 95.32(9)
C26 Ru2 Cl2 147.49(9)
C25 Ru2 Cl2 163.60(9)

loop_
_geom_bond_atom_site_label_1
_geom_bond_atom_site_label_2
_geom_bond_distance
C1 O1 1.268(3)
C1 C2 1.395(4)
C1 C6 1.519(4)
C2 C3 1.375(4)
C2 H2 0.9300
C3 O3 1.280(3)
C3 C4 1.513(4)
C4 O4 1.283(3)
C4 C5 1.401(4)
C5 C6 1.407(4)
C5 C7 1.489(4)
C6 O2 1.280(3)
C7 C12 1.386(4)
C7 C8 1.401(4)
C8 C9 1.389(5)
C8 H8 0.9300
C9 C10 1.386(5)
C9 H9 0.9300
C10 C11 1.381(5)
C10 H10 0.9300
C11 C12 1.394(5)
C11 H11 0.9300
C12 H12 0.9300
C13 C18 1.406(4)
C13 C14 1.430(4)
C13 C19 1.509(5)
C13 Ru1 2.200(3)
C14 C15 1.412(5)
C14 Ru1 2.161(3)
C14 H14 0.9300
C15 C16 1.415(5)
C15 Ru1 2.153(3)
C15 H15 0.9300
C16 C17 1.408(5)
C16 C22 1.508(5)
C16 Ru1 2.170(3)
C17 C18 1.410(5)
C17 Ru1 2.156(3)
C17 H17 0.9300
C18 Ru1 2.157(3)
C18 H18 0.9300
C19 C20 1.526(5)
C19 C21 1.543(5)
C19 H19 0.9800
C20 H20A 0.9600
C20 H20B 0.9600
C20 H20C 0.9600
C21 H21A 0.9600
C21 H21B 0.9600
C21 H21C 0.9600
C22 H22A 0.9600
C22 H22B 0.9600
C22 H22C 0.9600
C23 C24 1.408(4)
C23 C28 1.434(5)
C23 C29 1.512(5)
C23 Ru2 2.175(3)
C24 C25 1.421(5)
C24 Ru2 2.162(3)
C24 H24 0.9300
C25 C26 1.406(5)
C25 Ru2 2.194(3)
C25 H25 0.9300
C26 C27 1.416(4)
C26 C32 1.518(5)
C26 Ru2 2.190(3)
C27 C28 1.390(5)
C27 Ru2 2.166(3)
C27 H27 0.9300
C28 Ru2 2.153(3)
C28 H28 0.9300
C29 C30 1.530(5)
C29 C31 1.534(6)
C29 H29 0.9800
C30 H30A 0.9600
C30 H30B 0.9600
C30 H30C 0.9600
C31 H31A 0.9600
C31 H31B 0.9600
C31 H31C 0.9600
C32 H32A 0.9600
C32 H32B 0.9600
C32 H32C 0.9600
Cl1 Ru1 2.3805(8)
Cl2 Ru2 2.4069(8)
O1 Ru1 2.0972(19)
O2 Ru1 2.086(2)
O3 Ru2 2.081(2)
O4 Ru2 2.0864(18)

loop_
_geom_torsion_atom_site_label_1
_geom_torsion_atom_site_label_2
_geom_torsion_atom_site_label_3
_geom_torsion_atom_site_label_4
_geom_torsion
O1 C1 C2 C3 -178.3(3)
C6 C1 C2 C3 -1.6(4)
C1 C2 C3 O3 -179.6(3)
C1 C2 C3 C4 -1.6(4)
O3 C3 C4 O4 6.2(4)
C2 C3 C4 O4 -172.0(3)
O3 C3 C4 C5 -176.9(3)
C2 C3 C4 C5 4.9(4)
O4 C4 C5 C6 172.2(3)
C3 C4 C5 C6 -4.5(4)
O4 C4 C5 C7 -7.5(4)
C3 C4 C5 C7 175.9(2)
C4 C5 C6 O2 179.5(3)
C7 C5 C6 O2 -0.9(4)
C4 C5 C6 C1 1.2(4)
C7 C5 C6 C1 -179.1(2)
O1 C1 C6 O2 0.5(3)
C2 C1 C6 O2 -176.5(3)
O1 C1 C6 C5 178.9(3)
C2 C1 C6 C5 1.9(4)
C4 C5 C7 C12 -34.9(4)
C6 C5 C7 C12 145.5(3)
C4 C5 C7 C8 142.6(3)
C6 C5 C7 C8 -37.1(4)
C12 C7 C8 C9 1.0(5)
C5 C7 C8 C9 -176.5(3)
C7 C8 C9 C10 0.0(5)
C8 C9 C10 C11 -0.8(6)
C9 C10 C11 C12 0.6(6)
C8 C7 C12 C11 -1.2(5)
C5 C7 C12 C11 176.3(3)
C10 C11 C12 C7 0.4(5)
C18 C13 C14 C15 0.4(4)
C19 C13 C14 C15 179.4(3)
Ru1 C13 C14 C15 53.2(3)
C18 C13 C14 Ru1 -52.8(2)
C19 C13 C14 Ru1 126.2(3)
C13 C14 C15 C16 -0.6(5)
Ru1 C14 C15 C16 53.4(3)
C13 C14 C15 Ru1 -54.0(3)
C14 C15 C16 C17 0.3(4)
Ru1 C15 C16 C17 53.6(2)
C14 C15 C16 C22 -174.2(3)
Ru1 C15 C16 C22 -121.0(3)
C14 C15 C16 Ru1 -53.2(3)
C15 C16 C17 C18 0.1(4)
C22 C16 C17 C18 174.6(3)
Ru1 C16 C17 C18 53.6(3)
C15 C16 C17 Ru1 -53.4(2)
C22 C16 C17 Ru1 121.1(3)
C14 C13 C18 C17 0.1(4)
C19 C13 C18 C17 -178.9(3)
Ru1 C13 C18 C17 -52.6(3)
C14 C13 C18 Ru1 52.7(2)
C19 C13 C18 Ru1 -126.3(3)
C16 C17 C18 C13 -0.3(5)
Ru1 C17 C18 C13 53.5(3)
C16 C17 C18 Ru1 -53.8(3)
C18 C13 C19 C20 152.8(3)
C14 C13 C19 C20 -26.1(4)
Ru1 C13 C19 C20 63.8(4)
C18 C13 C19 C21 -82.9(4)
C14 C13 C19 C21 98.2(4)
Ru1 C13 C19 C21 -171.9(3)
C28 C23 C24 C25 -0.8(4)
C29 C23 C24 C25 -179.6(3)
Ru2 C23 C24 C25 -54.6(3)
C28 C23 C24 Ru2 53.8(2)
C29 C23 C24 Ru2 -124.9(3)
C23 C24 C25 C26 2.8(5)
Ru2 C24 C25 C26 -51.6(3)
C23 C24 C25 Ru2 54.3(3)
C24 C25 C26 C27 -2.9(4)
Ru2 C25 C26 C27 -53.9(2)
C24 C25 C26 C32 173.4(3)
Ru2 C25 C26 C32 122.5(3)
C24 C25 C26 Ru2 51.0(3)
C25 C26 C27 C28 1.2(4)
C32 C26 C27 C28 -175.1(3)
Ru2 C26 C27 C28 -53.3(2)
C25 C26 C27 Ru2 54.5(2)
C32 C26 C27 Ru2 -121.8(3)
C26 C27 C28 C23 0.7(4)
Ru2 C27 C28 C23 -53.2(3)
C26 C27 C28 Ru2 53.9(2)
C24 C23 C28 C27 -0.9(4)
C29 C23 C28 C27 177.9(3)
Ru2 C23 C28 C27 53.3(3)
C24 C23 C28 Ru2 -54.2(2)
C29 C23 C28 Ru2 124.6(3)
C24 C23 C29 C30 -83.3(4)
C28 C23 C29 C30 98.0(4)
Ru2 C23 C29 C30 -173.7(3)
C24 C23 C29 C31 41.3(4)
C28 C23 C29 C31 -137.4(3)
Ru2 C23 C29 C31 -49.1(4)
C2 C1 O1 Ru1 -165.5(2)
C6 C1 O1 Ru1 17.6(3)
C5 C6 O2 Ru1 163.1(2)
C1 C6 O2 Ru1 -18.6(3)
C2 C3 O3 Ru2 -169.1(2)
C4 C3 O3 Ru2 12.8(3)
C5 C4 O4 Ru2 161.3(2)
C3 C4 O4 Ru2 -21.8(3)
C6 O2 Ru1 O1 21.24(19)
C6 O2 Ru1 C15 133.7(2)
C6 O2 Ru1 C17 -156.9(2)
C6 O2 Ru1 C18 -143.4(3)
C6 O2 Ru1 C14 106.1(2)
C6 O2 Ru1 C16 171.7(2)
C6 O2 Ru1 C13 102.7(4)
C6 O2 Ru1 Cl1 -64.38(19)
C1 O1 Ru1 O2 -20.8(2)
C1 O1 Ru1 C15 -112.3(2)
C1 O1 Ru1 C17 150.5(5)
C1 O1 Ru1 C18 149.7(2)
C1 O1 Ru1 C14 -146.4(2)
C1 O1 Ru1 C16 -90.7(3)
C1 O1 Ru1 C13 175.6(2)
C1 O1 Ru1 Cl1 64.5(2)
C14 C15 Ru1 O2 -142.37(17)
C16 C15 Ru1 O2 84.0(2)
C14 C15 Ru1 O1 -64.60(19)
C16 C15 Ru1 O1 161.80(19)
C14 C15 Ru1 C17 103.7(2)
C16 C15 Ru1 C17 -29.9(2)
C14 C15 Ru1 C18 66.06(19)
C16 C15 Ru1 C18 -67.5(2)
C16 C15 Ru1 C14 -133.6(3)
C14 C15 Ru1 C16 133.6(3)
C14 C15 Ru1 C13 28.76(17)
C16 C15 Ru1 C13 -104.8(2)
C14 C15 Ru1 Cl1 125.6(3)
C16 C15 Ru1 Cl1 -8.0(4)
C16 C17 Ru1 O2 -57.6(2)
C18 C17 Ru1 O2 169.68(18)
C16 C17 Ru1 O1 131.7(5)
C18 C17 Ru1 O1 -1.0(7)
C16 C17 Ru1 C15 30.0(2)
C18 C17 Ru1 C15 -102.6(2)
C16 C17 Ru1 C18 132.7(3)
C16 C17 Ru1 C14 67.5(2)
C18 C17 Ru1 C14 -65.2(2)
C18 C17 Ru1 C16 -132.7(3)
C16 C17 Ru1 C13 105.2(2)
C18 C17 Ru1 C13 -27.5(2)
C16 C17 Ru1 Cl1 -143.32(18)
C18 C17 Ru1 Cl1 84.01(19)
C13 C18 Ru1 O2 -155.2(2)
C17 C18 Ru1 O2 -20.1(3)
C13 C18 Ru1 O1 44.7(3)
C17 C18 Ru1 O1 179.76(17)
C13 C18 Ru1 C15 -68.2(2)
C17 C18 Ru1 C15 66.9(2)
C13 C18 Ru1 C17 -135.1(3)
C13 C18 Ru1 C14 -30.6(2)
C17 C18 Ru1 C14 104.5(2)
C13 C18 Ru1 C16 -106.0(2)
C17 C18 Ru1 C16 29.0(2)
C17 C18 Ru1 C13 135.1(3)
C13 C18 Ru1 Cl1 127.3(2)
C17 C18 Ru1 Cl1 -97.67(19)
C15 C14 Ru1 O2 48.1(2)
C13 C14 Ru1 O2 -178.49(15)
C15 C14 Ru1 O1 123.81(18)
C13 C14 Ru1 O1 -102.80(17)
C13 C14 Ru1 C15 133.4(3)
C15 C14 Ru1 C17 -66.04(19)
C13 C14 Ru1 C17 67.35(19)
C15 C14 Ru1 C18 -103.3(2)
C13 C14 Ru1 C18 30.10(18)
C15 C14 Ru1 C16 -28.61(19)
C13 C14 Ru1 C16 104.77(19)
C15 C14 Ru1 C13 -133.4(3)
C15 C14 Ru1 Cl1 -150.64(15)
C13 C14 Ru1 Cl1 -17.2(3)
C17 C16 Ru1 O2 129.85(19)
C15 C16 Ru1 O2 -98.9(2)
C22 C16 Ru1 O2 14.8(3)
C17 C16 Ru1 O1 -164.35(19)
C15 C16 Ru1 O1 -33.1(3)
C22 C16 Ru1 O1 80.6(4)
C17 C16 Ru1 C15 -131.2(3)
C22 C16 Ru1 C15 113.7(4)
C15 C16 Ru1 C17 131.2(3)
C22 C16 Ru1 C17 -115.1(4)
C17 C16 Ru1 C18 -29.16(19)
C15 C16 Ru1 C18 102.0(2)
C22 C16 Ru1 C18 -144.2(4)
C17 C16 Ru1 C14 -102.6(2)
C15 C16 Ru1 C14 28.6(2)
C22 C16 Ru1 C14 142.3(4)
C17 C16 Ru1 C13 -65.4(2)
C15 C16 Ru1 C13 65.8(2)
C22 C16 Ru1 C13 179.5(3)
C17 C16 Ru1 Cl1 45.8(2)
C15 C16 Ru1 Cl1 177.04(16)
C22 C16 Ru1 Cl1 -69.3(3)
C18 C13 Ru1 O2 134.8(3)
C14 C13 Ru1 O2 4.4(4)
C19 C13 Ru1 O2 -111.2(4)
C18 C13 Ru1 O1 -147.2(2)
C14 C13 Ru1 O1 82.33(18)
C19 C13 Ru1 O1 -33.3(3)
C18 C13 Ru1 C15 101.7(2)
C14 C13 Ru1 C15 -28.73(18)
C19 C13 Ru1 C15 -144.3(3)
C18 C13 Ru1 C17 27.8(2)
C14 C13 Ru1 C17 -102.6(2)
C19 C13 Ru1 C17 141.8(3)
C14 C13 Ru1 C18 -130.5(3)
C19 C13 Ru1 C18 113.9(4)
C18 C13 Ru1 C14 130.5(3)
C19 C13 Ru1 C14 -115.6(4)
C18 C13 Ru1 C16 64.6(2)
C14 C13 Ru1 C16 -65.82(18)
C19 C13 Ru1 C16 178.6(3)
C18 C13 Ru1 Cl1 -59.0(2)
C14 C13 Ru1 Cl1 170.58(14)
C19 C13 Ru1 Cl1 55.0(3)
C3 O3 Ru2 O4 -18.4(2)
C3 O3 Ru2 C28 150.5(2)
C3 O3 Ru2 C24 -95.7(3)
C3 O3 Ru2 C27 175.5(2)
C3 O3 Ru2 C23 159.4(5)
C3 O3 Ru2 C26 -147.4(2)
C3 O3 Ru2 C25 -114.8(2)
C3 O3 Ru2 Cl2 65.0(2)
C4 O4 Ru2 O3 21.91(19)
C4 O4 Ru2 C28 -139.8(2)
C4 O4 Ru2 C24 169.0(2)
C4 O4 Ru2 C27 97.0(4)
C4 O4 Ru2 C23 -157.6(2)
C4 O4 Ru2 C26 102.2(2)
C4 O4 Ru2 C25 131.0(2)
C4 O4 Ru2 Cl2 -65.26(19)
C27 C28 Ru2 O3 43.1(2)
C23 C28 Ru2 O3 177.27(17)
C27 C28 Ru2 O4 -160.42(19)
C23 C28 Ru2 O4 -26.2(3)
C27 C28 Ru2 C24 -103.8(2)
C23 C28 Ru2 C24 30.4(2)
C23 C28 Ru2 C27 134.2(3)
C27 C28 Ru2 C23 -134.2(3)
C27 C28 Ru2 C26 -28.92(18)
C23 C28 Ru2 C26 105.3(2)
C27 C28 Ru2 C25 -66.0(2)
C23 C28 Ru2 C25 68.2(2)
C27 C28 Ru2 Cl2 126.70(18)
C23 C28 Ru2 Cl2 -99.13(18)
C23 C24 Ru2 O3 -162.47(17)
C25 C24 Ru2 O3 -29.6(3)
C23 C24 Ru2 O4 125.7(2)
C25 C24 Ru2 O4 -101.44(16)
C23 C24 Ru2 C28 -31.0(2)
C25 C24 Ru2 C28 101.8(2)
C23 C24 Ru2 C27 -67.9(2)
C25 C24 Ru2 C27 64.97(17)
C25 C24 Ru2 C23 132.8(3)
C23 C24 Ru2 C26 -105.2(2)
C25 C24 Ru2 C26 27.59(16)
C23 C24 Ru2 C25 -132.8(3)
C23 C24 Ru2 Cl2 41.5(2)
C25 C24 Ru2 Cl2 174.34(12)
C28 C27 Ru2 O3 -148.11(18)
C26 C27 Ru2 O3 78.83(19)
C28 C27 Ru2 O4 139.7(4)
C26 C27 Ru2 O4 6.7(5)
C26 C27 Ru2 C28 -133.1(3)
C28 C27 Ru2 C24 66.1(2)
C26 C27 Ru2 C24 -67.0(2)
C28 C27 Ru2 C23 28.65(19)
C26 C27 Ru2 C23 -104.4(2)
C28 C27 Ru2 C26 133.1(3)
C28 C27 Ru2 C25 103.3(2)
C26 C27 Ru2 C25 -29.80(19)
C28 C27 Ru2 Cl2 -59.16(19)
C26 C27 Ru2 Cl2 167.79(16)
C24 C23 Ru2 O3 119.1(6)
C28 C23 Ru2 O3 -10.9(7)
C29 C23 Ru2 O3 -124.9(5)
C24 C23 Ru2 O4 -63.3(2)
C28 C23 Ru2 O4 166.71(17)
C29 C23 Ru2 O4 52.8(3)
C24 C23 Ru2 C28 130.0(3)
C29 C23 Ru2 C28 -113.9(4)
C28 C23 Ru2 C24 -130.0(3)
C29 C23 Ru2 C24 116.1(4)
C24 C23 Ru2 C27 102.2(2)
C28 C23 Ru2 C27 -27.85(19)
C29 C23 Ru2 C27 -141.8(3)
C24 C23 Ru2 C26 65.2(2)
C28 C23 Ru2 C26 -64.8(2)
C29 C23 Ru2 C26 -178.7(3)
C24 C23 Ru2 C25 29.0(2)
C28 C23 Ru2 C25 -101.0(2)
C29 C23 Ru2 C25 145.1(3)
C24 C23 Ru2 Cl2 -147.43(19)
C28 C23 Ru2 Cl2 82.56(19)
C29 C23 Ru2 Cl2 -31.4(3)
C25 C26 Ru2 O3 124.15(18)
C27 C26 Ru2 O3 -104.96(18)
C32 C26 Ru2 O3 9.5(3)
C25 C26 Ru2 O4 51.2(2)
C27 C26 Ru2 O4 -177.94(16)
C32 C26 Ru2 O4 -63.5(3)
C25 C26 Ru2 C28 -102.3(2)
C27 C26 Ru2 C28 28.63(18)
C32 C26 Ru2 C28 143.1(3)
C25 C26 Ru2 C24 -28.02(18)
C27 C26 Ru2 C24 102.9(2)
C32 C26 Ru2 C24 -142.7(3)
C25 C26 Ru2 C27 -130.9(3)
C32 C26 Ru2 C27 114.5(4)
C25 C26 Ru2 C23 -64.74(19)
C27 C26 Ru2 C23 66.15(19)
C32 C26 Ru2 C23 -179.4(3)
C27 C26 Ru2 C25 130.9(3)
C32 C26 Ru2 C25 -114.7(4)
C25 C26 Ru2 Cl2 -152.45(14)
C27 C26 Ru2 Cl2 -21.6(3)
C32 C26 Ru2 Cl2 92.9(3)
C26 C25 Ru2 O3 -62.37(18)
C24 C25 Ru2 O3 162.90(16)
C26 C25 Ru2 O4 -141.31(17)
C24 C25 Ru2 O4 83.97(17)
C26 C25 Ru2 C28 67.24(19)
C24 C25 Ru2 C28 -67.49(18)
C26 C25 Ru2 C24 134.7(3)
C26 C25 Ru2 C27 30.20(18)
C24 C25 Ru2 C27 -104.53(19)
C26 C25 Ru2 C23 105.8(2)
C24 C25 Ru2 C23 -28.92(17)
C24 C25 Ru2 C26 -134.7(3)
C26 C25 Ru2 Cl2 118.3(3)
C24 C25 Ru2 Cl2 -16.4(4)
